data_2224754
loop_
_publ_author_name
'Qian, Shao-Song'
'Liu, Tao'

_publ_section_title
;
 (<i>E</i>)-<i>N</i>-[4-(Methylsulfonyl)benzylidene]aniline
;
_journal_coeditor_code RZ2398
_journal_issue 1
_journal_name_full 'Acta Crystallographica Section E'
_journal_page_first o18
_journal_paper_doi 10.1107/S1600536809050983
_journal_volume 66
_journal_year 2010
_chemical_formula_iupac 'C14 H13 N O2 S'
_chemical_formula_moiety 'C14 H13 N O2 S'
_chemical_formula_sum 'C14 H13 N O2 S'
_chemical_formula_weight 259.31
_chemical_name_systematic
;
(<i>E</i>)-<i>N</i>-[4-(Methylsulfonyl)benzylidene]aniline
;
_space_group_IT_number 14
_symmetry_cell_setting monoclinic
_symmetry_space_group_name_Hall '-P 2ybc'
_symmetry_space_group_name_H-M 'P 1 21/c 1'
_atom_sites_solution_hydrogens geom
_atom_sites_solution_primary direct
_atom_sites_solution_secondary difmap
_audit_creation_method SHELXL-97
_cell_angle_alpha 90.00
_cell_angle_beta 94.72(3)
_cell_angle_gamma 90.00
_cell_formula_units_Z 4
_cell_length_a 8.2070(16)
_cell_length_b 5.7750(12)
_cell_length_c 26.945(5)
_cell_measurement_reflns_used 25
_cell_measurement_temperature 293(2)
_cell_measurement_theta_max 13
_cell_measurement_theta_min 9
_cell_volume 1272.7(4)
_computing_cell_refinement 'CAD-4 Software (Enraf--Nonius, 1989)'
_computing_data_collection 'CAD-4 Software (Enraf--Nonius, 1989)'
_computing_data_reduction 'XCAD4 (Harms & Wocadlo, 1995)'
_computing_molecular_graphics 'SHELXTL (Sheldrick, 2008)'
_computing_publication_material 'SHELXTL (Sheldrick, 2008)'
_computing_structure_refinement 'SHELXL97 (Sheldrick, 2008)'
_computing_structure_solution 'SHELXS97 (Sheldrick, 2008)'
_diffrn_ambient_temperature 293(2)
_diffrn_measured_fraction_theta_full 1.000
_diffrn_measured_fraction_theta_max 1.000
_diffrn_measurement_device_type 'Enraf--Nonius CAD-4'
_diffrn_measurement_method \w/2\q
_diffrn_radiation_monochromator graphite
_diffrn_radiation_source 'fine-focus sealed tube'
_diffrn_radiation_type MoK\a
_diffrn_radiation_wavelength 0.71073
_diffrn_reflns_av_R_equivalents 0.0527
_diffrn_reflns_av_sigmaI/netI 0.0505
_diffrn_reflns_limit_h_max 9
_diffrn_reflns_limit_h_min 0
_diffrn_reflns_limit_k_max 6
_diffrn_reflns_limit_k_min 0
_diffrn_reflns_limit_l_max 32
_diffrn_reflns_limit_l_min -32
_diffrn_reflns_number 2462
_diffrn_reflns_theta_full 25.28
_diffrn_reflns_theta_max 25.28
_diffrn_reflns_theta_min 1.52
_diffrn_standards_decay_% 1
_diffrn_standards_interval_count 200
_diffrn_standards_interval_time 120
_diffrn_standards_number 3
_exptl_absorpt_coefficient_mu 0.247
_exptl_absorpt_correction_T_max 0.9757
_exptl_absorpt_correction_T_min 0.9296
_exptl_absorpt_correction_type multi-scan
_exptl_absorpt_process_details '(SADABS; Sheldrick, 1996)'
_exptl_crystal_colour yellow
_exptl_crystal_density_diffrn 1.353
_exptl_crystal_density_method 'not measured'
_exptl_crystal_description block
_exptl_crystal_F_000 544
_exptl_crystal_size_max 0.30
_exptl_crystal_size_mid 0.20
_exptl_crystal_size_min 0.10
_refine_diff_density_max 0.289
_refine_diff_density_min -0.338
_refine_ls_extinction_method none
_refine_ls_goodness_of_fit_ref 1.028
_refine_ls_hydrogen_treatment constr
_refine_ls_matrix_type full
_refine_ls_number_parameters 163
_refine_ls_number_reflns 2292
_refine_ls_number_restraints 0
_refine_ls_restrained_S_all 1.028
_refine_ls_R_factor_all 0.0936
_refine_ls_R_factor_gt 0.0523
_refine_ls_shift/su_max 0.000
_refine_ls_shift/su_mean 0.000
_refine_ls_structure_factor_coef Fsqd
_refine_ls_weighting_details 'calc w=1/[\s^2^(Fo^2^)+(0.0501P)^2^+1.0180P] where P=(Fo^2^+2Fc^2^)/3'
_refine_ls_weighting_scheme calc
_refine_ls_wR_factor_gt 0.1126
_refine_ls_wR_factor_ref 0.1379
_reflns_number_gt 1542
_reflns_number_total 2292
_reflns_threshold_expression I>2sigma(I)
_cod_data_source_file rz2398.cif
_cod_data_source_block I
_cod_depositor_comments
;
The following automatic conversions were performed:
'_symmetry_cell_setting' value 'Monoclinic' changed to 'monoclinic'
according to '/home/saulius/struct/CIF-dictionaries/cif_core.dic'
dictionary named 'cif_core.dic' version 2.4.1 from 2010-06-29.

Automatic conversion script
Id: cif_fix_enum 1527 2010-12-29 10:47:43Z saulius 

The following automatic conversions were performed:

'_symmetry_cell_setting' value 'Monoclinic' changed to 'monoclinic'
according to /home/saulius/struct/CIF-dictionaries/cif_core.dic
dictionary named 'cif_core.dic' version 2.4.1 from 2010-06-29.

Automatic conversion script
Id: cif_fix_values 1715 2011-07-08 13:25:40Z adriana 
;
_cod_original_sg_symbol_H-M 'P 21/c'
_cod_database_code 2224754
_cod_database_fobs_code 2224754

loop_
_symmetry_equiv_pos_as_xyz
'x, y, z'
'-x, y+1/2, -z+1/2'
'-x, -y, -z'
'x, -y-1/2, z-1/2'

loop_
_atom_site_type_symbol
_atom_site_label
_atom_site_fract_x
_atom_site_fract_y
_atom_site_fract_z
_atom_site_U_iso_or_equiv
_atom_site_adp_type
_atom_site_calc_flag
_atom_site_refinement_flags
_atom_site_occupancy
_atom_site_disorder_assembly
_atom_site_disorder_group
S S 0.80688(10) 0.31400(15) 0.45864(3) 0.0473(3) Uani d . 1 . .
N N 0.1198(3) -0.1536(5) 0.34256(10) 0.0474(7) Uani d . 1 . .
O O1 0.9360(3) 0.2295(5) 0.43114(9) 0.0609(7) Uani d . 1 . .
C C1 -0.3341(4) -0.2970(7) 0.26535(15) 0.0635(11) Uani d . 1 . .
H H1B -0.4331 -0.3326 0.2477 0.076 Uiso calc R 1 . .
O O2 0.8001(3) 0.5582(4) 0.46914(11) 0.0680(8) Uani d . 1 . .
C C2 -0.2463(5) -0.1064(7) 0.25292(15) 0.0592(10) Uani d . 1 . .
H H2B -0.2866 -0.0125 0.2267 0.071 Uiso calc R 1 . .
C C3 -0.0992(4) -0.0518(6) 0.27874(13) 0.0488(9) Uani d . 1 . .
H H3A -0.0420 0.0793 0.2701 0.059 Uiso calc R 1 . .
C C4 -0.0363(4) -0.1919(6) 0.31746(12) 0.0426(8) Uani d . 1 . .
C C5 -0.1259(4) -0.3852(6) 0.32996(14) 0.0537(9) Uani d . 1 . .
H H5A -0.0857 -0.4813 0.3558 0.064 Uiso calc R 1 . .
C C6 -0.2737(5) -0.4344(7) 0.30415(16) 0.0632(11) Uani d . 1 . .
H H6A -0.3334 -0.5624 0.3131 0.076 Uiso calc R 1 . .
C C7 0.1609(4) 0.0524(6) 0.35336(12) 0.0467(8) Uani d . 1 . .
H H7A 0.0855 0.1699 0.3458 0.056 Uiso calc R 1 . .
C C8 0.3215(4) 0.1149(6) 0.37721(12) 0.0433(8) Uani d . 1 . .
C C9 0.3412(4) 0.3236(6) 0.40197(15) 0.0586(10) Uani d . 1 . .
H H9A 0.2534 0.4255 0.4017 0.070 Uiso calc R 1 . .
C C10 0.4877(4) 0.3840(6) 0.42707(14) 0.0564(10) Uani d . 1 . .
H H10A 0.4982 0.5241 0.4441 0.068 Uiso calc R 1 . .
C C11 0.6192(4) 0.2351(6) 0.42680(12) 0.0435(8) Uani d . 1 . .
C C12 0.6034(4) 0.0265(6) 0.40118(14) 0.0549(10) Uani d . 1 . .
H H12A 0.6925 -0.0726 0.4004 0.066 Uiso calc R 1 . .
C C13 0.4555(4) -0.0325(6) 0.37695(14) 0.0537(9) Uani d . 1 . .
H H13A 0.4447 -0.1729 0.3601 0.064 Uiso calc R 1 . .
C C14 0.8121(4) 0.1617(7) 0.51489(13) 0.0603(10) Uani d . 1 . .
H H14A 0.9119 0.1963 0.5346 0.090 Uiso calc R 1 . .
H H14B 0.8065 -0.0015 0.5082 0.090 Uiso calc R 1 . .
H H14C 0.7206 0.2067 0.5327 0.090 Uiso calc R 1 . .

loop_
_atom_site_aniso_label
_atom_site_aniso_U_11
_atom_site_aniso_U_22
_atom_site_aniso_U_33
_atom_site_aniso_U_12
_atom_site_aniso_U_13
_atom_site_aniso_U_23
S 0.0448(5) 0.0432(5) 0.0537(6) 0.0085(4) 0.0032(4) 0.0064(4)
N 0.0488(16) 0.0410(17) 0.0523(17) 0.0068(14) 0.0040(13) 0.0032(14)
O1 0.0459(13) 0.0773(19) 0.0610(16) 0.0114(13) 0.0130(11) 0.0111(14)
C1 0.053(2) 0.066(3) 0.071(3) -0.004(2) -0.0011(19) -0.007(2)
O2 0.0654(16) 0.0407(14) 0.094(2) 0.0054(13) -0.0148(15) -0.0008(14)
C2 0.058(2) 0.060(3) 0.059(2) 0.010(2) -0.0002(19) 0.007(2)
C3 0.053(2) 0.0402(19) 0.054(2) 0.0019(17) 0.0059(17) 0.0059(17)
C4 0.0486(19) 0.0355(18) 0.0449(19) 0.0070(16) 0.0099(15) -0.0033(16)
C5 0.062(2) 0.040(2) 0.060(2) 0.0055(18) 0.0112(19) 0.0028(17)
C6 0.064(2) 0.047(2) 0.081(3) -0.008(2) 0.015(2) -0.001(2)
C7 0.050(2) 0.043(2) 0.047(2) 0.0093(16) 0.0067(16) -0.0008(17)
C8 0.0459(19) 0.0406(19) 0.0437(19) 0.0078(15) 0.0044(15) 0.0014(15)
C9 0.050(2) 0.045(2) 0.079(3) 0.0195(18) -0.0019(19) -0.008(2)
C10 0.052(2) 0.042(2) 0.074(3) 0.0153(17) -0.0066(19) -0.0130(19)
C11 0.0469(18) 0.0373(19) 0.047(2) 0.0096(15) 0.0088(15) 0.0063(15)
C12 0.048(2) 0.044(2) 0.073(3) 0.0183(17) 0.0069(19) -0.0034(19)
C13 0.054(2) 0.039(2) 0.068(2) 0.0087(17) 0.0065(18) -0.0107(18)
C14 0.061(2) 0.066(3) 0.054(2) 0.018(2) 0.0050(18) 0.008(2)

loop_
_atom_type_symbol
_atom_type_description
_atom_type_scat_dispersion_real
_atom_type_scat_dispersion_imag
_atom_type_scat_source
C C 0.0033 0.0016 'International Tables Vol C Tables 4.2.6.8 and 6.1.1.4'
H H 0.0000 0.0000 'International Tables Vol C Tables 4.2.6.8 and 6.1.1.4'
N N 0.0061 0.0033 'International Tables Vol C Tables 4.2.6.8 and 6.1.1.4'
O O 0.0106 0.0060 'International Tables Vol C Tables 4.2.6.8 and 6.1.1.4'
S S 0.1246 0.1234 'International Tables Vol C Tables 4.2.6.8 and 6.1.1.4'

loop_
_geom_angle_atom_site_label_1
_geom_angle_atom_site_label_2
_geom_angle_atom_site_label_3
_geom_angle_site_symmetry_1
_geom_angle_site_symmetry_3
_geom_angle
_geom_angle_publ_flag
O1 S O2 . . 118.61(17) ?
O1 S C14 . . 108.15(16) ?
O2 S C14 . . 108.70(19) ?
O1 S C11 . . 108.39(15) ?
O2 S C11 . . 107.63(15) ?
C14 S C11 . . 104.47(17) ?
C7 N C4 . . 118.1(3) ?
C2 C1 C6 . . 119.1(4) ?
C2 C1 H1B . . 120.5 ?
C6 C1 H1B . . 120.5 ?
C1 C2 C3 . . 121.0(4) ?
C1 C2 H2B . . 119.5 ?
C3 C2 H2B . . 119.5 ?
C2 C3 C4 . . 120.1(3) ?
C2 C3 H3A . . 119.9 ?
C4 C3 H3A . . 119.9 ?
C3 C4 C5 . . 118.6(3) ?
C3 C4 N . . 122.3(3) ?
C5 C4 N . . 119.0(3) ?
C6 C5 C4 . . 120.2(4) ?
C6 C5 H5A . . 119.9 ?
C4 C5 H5A . . 119.9 ?
C1 C6 C5 . . 120.9(4) ?
C1 C6 H6A . . 119.6 ?
C5 C6 H6A . . 119.6 ?
N C7 C8 . . 123.2(3) ?
N C7 H7A . . 118.4 ?
C8 C7 H7A . . 118.4 ?
C9 C8 C13 . . 118.4(3) ?
C9 C8 C7 . . 119.6(3) ?
C13 C8 C7 . . 122.1(3) ?
C10 C9 C8 . . 121.5(3) ?
C10 C9 H9A . . 119.3 ?
C8 C9 H9A . . 119.3 ?
C9 C10 C11 . . 119.4(3) ?
C9 C10 H10A . . 120.3 ?
C11 C10 H10A . . 120.3 ?
C10 C11 C12 . . 120.1(3) ?
C10 C11 S . . 119.3(3) ?
C12 C11 S . . 120.6(2) ?
C13 C12 C11 . . 119.6(3) ?
C13 C12 H12A . . 120.2 ?
C11 C12 H12A . . 120.2 ?
C12 C13 C8 . . 121.0(3) ?
C12 C13 H13A . . 119.5 ?
C8 C13 H13A . . 119.5 ?
S C14 H14A . . 109.5 ?
S C14 H14B . . 109.5 ?
H14A C14 H14B . . 109.5 ?
S C14 H14C . . 109.5 ?
H14A C14 H14C . . 109.5 ?
H14B C14 H14C . . 109.5 ?

loop_
_geom_bond_atom_site_label_1
_geom_bond_atom_site_label_2
_geom_bond_site_symmetry_2
_geom_bond_distance
_geom_bond_publ_flag
S O1 . 1.428(2) ?
S O2 . 1.440(3) ?
S C14 . 1.750(4) ?
S C11 . 1.760(4) ?
N C7 . 1.264(4) ?
N C4 . 1.416(4) ?
C1 C2 . 1.372(5) ?
C1 C6 . 1.372(5) ?
C1 H1B . 0.9300 ?
C2 C3 . 1.379(5) ?
C2 H2B . 0.9300 ?
C3 C4 . 1.386(4) ?
C3 H3A . 0.9300 ?
C4 C5 . 1.393(5) ?
C5 C6 . 1.377(5) ?
C5 H5A . 0.9300 ?
C6 H6A . 0.9300 ?
C7 C8 . 1.463(5) ?
C7 H7A . 0.9300 ?
C8 C9 . 1.381(5) ?
C8 C13 . 1.391(4) ?
C9 C10 . 1.375(5) ?
C9 H9A . 0.9300 ?
C10 C11 . 1.380(4) ?
C10 H10A . 0.9300 ?
C11 C12 . 1.389(5) ?
C12 C13 . 1.373(5) ?
C12 H12A . 0.9300 ?
C13 H13A . 0.9300 ?
C14 H14A . 0.9600 ?
C14 H14B . 0.9600 ?
C14 H14C . 0.9600 ?

loop_
_geom_torsion_atom_site_label_1
_geom_torsion_atom_site_label_2
_geom_torsion_atom_site_label_3
_geom_torsion_atom_site_label_4
_geom_torsion_site_symmetry_1
_geom_torsion_site_symmetry_2
_geom_torsion_site_symmetry_3
_geom_torsion_site_symmetry_4
_geom_torsion
_geom_torsion_publ_flag
C6 C1 C2 C3 . . . . 0.1(6) ?
C1 C2 C3 C4 . . . . 1.0(6) ?
C2 C3 C4 C5 . . . . -1.0(5) ?
C2 C3 C4 N . . . . 175.0(3) ?
C7 N C4 C3 . . . . 42.2(5) ?
C7 N C4 C5 . . . . -141.8(3) ?
C3 C4 C5 C6 . . . . 0.0(5) ?
N C4 C5 C6 . . . . -176.1(3) ?
C2 C1 C6 C5 . . . . -1.0(6) ?
C4 C5 C6 C1 . . . . 1.0(6) ?
C4 N C7 C8 . . . . -177.2(3) ?
N C7 C8 C9 . . . . -159.4(4) ?
N C7 C8 C13 . . . . 18.9(5) ?
C13 C8 C9 C10 . . . . -1.7(6) ?
C7 C8 C9 C10 . . . . 176.6(4) ?
C8 C9 C10 C11 . . . . 1.2(6) ?
C9 C10 C11 C12 . . . . 0.3(6) ?
C9 C10 C11 S . . . . 179.6(3) ?
O1 S C11 C10 . . . . -144.6(3) ?
O2 S C11 C10 . . . . -15.2(3) ?
C14 S C11 C10 . . . . 100.2(3) ?
O1 S C11 C12 . . . . 34.7(3) ?
O2 S C11 C12 . . . . 164.1(3) ?
C14 S C11 C12 . . . . -80.5(3) ?
C10 C11 C12 C13 . . . . -1.3(5) ?
S C11 C12 C13 . . . . 179.5(3) ?
C11 C12 C13 C8 . . . . 0.7(6) ?
C9 C8 C13 C12 . . . . 0.7(6) ?
C7 C8 C13 C12 . . . . -177.6(3) ?

loop_
_cod_related_entry_id
_cod_related_entry_database
_cod_related_entry_code
1 ChemSpider 24744003
